data_4310532
loop_
_publ_author_name
'Sergei Fokin'
'Victor Ovcharenko'
'Galina Romanenko'
'Vladimir Ikorskii'

_publ_section_title
;
 Problem of a Wide Variety of Products in the Cu(hfac)2-Nitroxide System
;
_journal_name_full 'Inorganic Chemistry'
_journal_page_first 969
_journal_page_last 977
_journal_paper_doi 10.1021/ic034964d
_journal_volume 43
_journal_year 2004
_chemical_formula_sum 'C42.5 H47.5 Cu F12 N8 O8'
_chemical_formula_weight 1089.93
_space_group_IT_number 14
_symmetry_cell_setting monoclinic
_symmetry_space_group_name_Hall '-P 2ybc'
_symmetry_space_group_name_H-M 'P 1 21/c 1'
_atom_sites_solution_hydrogens geom
_atom_sites_solution_primary direct
_atom_sites_solution_secondary difmap
_audit_creation_method SHELXL-97
_cell_angle_alpha 90.00
_cell_angle_beta 106.580(10)
_cell_angle_gamma 90.00
_cell_formula_units_Z 4
_cell_length_a 13.056(2)
_cell_length_b 22.239(3)
_cell_length_c 18.400(3)
_cell_measurement_temperature 293(2)
_cell_volume 5120.4(14)
_computing_cell_refinement 'Bruker XSCANS'
_computing_data_collection 'Bruker XSCANS'
_computing_data_reduction 'Bruker SHELXTL'
_computing_molecular_graphics 'Bruker SHELXTL'
_computing_publication_material 'Bruker SHELXTL'
_computing_structure_refinement 'SHELXL-97 (Sheldrick, 1997)'
_computing_structure_solution 'SHELXS-97 (Sheldrick, 1990)'
_diffrn_ambient_temperature 293(2)
_diffrn_measured_fraction_theta_full 0.946
_diffrn_measured_fraction_theta_max 0.946
_diffrn_measurement_device_type 'Bruker P4'
_diffrn_measurement_method '\w scans'
_diffrn_radiation_monochromator graphite
_diffrn_radiation_source 'fine-focus sealed tube'
_diffrn_radiation_type MoK\a
_diffrn_radiation_wavelength 0.71069
_diffrn_reflns_av_R_equivalents 0.1293
_diffrn_reflns_av_sigmaI/netI 0.5113
_diffrn_reflns_limit_h_max 0
_diffrn_reflns_limit_h_min -15
_diffrn_reflns_limit_k_max 0
_diffrn_reflns_limit_k_min -26
_diffrn_reflns_limit_l_max 21
_diffrn_reflns_limit_l_min -19
_diffrn_reflns_number 8612
_diffrn_reflns_theta_full 25.00
_diffrn_reflns_theta_max 25.00
_diffrn_reflns_theta_min 1.83
_exptl_absorpt_coefficient_mu 0.526
_exptl_absorpt_correction_type none
_exptl_crystal_density_diffrn 1.414
_exptl_crystal_density_method 'not measured'
_exptl_crystal_F_000 2238
_refine_diff_density_max 0.298
_refine_diff_density_min -0.188
_refine_diff_density_rms 0.044
_refine_ls_extinction_coef 0.00075(18)
_refine_ls_extinction_expression Fc^*^=kFc[1+0.001xFc^2^\l^3^/sin(2\q)]^-1/4^
_refine_ls_extinction_method SHELXL
_refine_ls_goodness_of_fit_ref 0.381
_refine_ls_hydrogen_treatment mixed
_refine_ls_matrix_type full
_refine_ls_number_parameters 687
_refine_ls_number_reflns 8536
_refine_ls_number_restraints 4
_refine_ls_restrained_S_all 0.381
_refine_ls_R_factor_all 0.2445
_refine_ls_R_factor_gt 0.0443
_refine_ls_shift/su_max 3.209
_refine_ls_shift/su_mean 0.139
_refine_ls_structure_factor_coef Fsqd
_refine_ls_weighting_details 'calc w=1/[\s^2^(Fo^2^)+(0.1960P)^2^+8.4356P] where P=(Fo^2^+2Fc^2^)/3'
_refine_ls_weighting_scheme calc
_refine_ls_wR_factor_gt 0.1149
_refine_ls_wR_factor_ref 0.2127
_reflns_number_gt 1607
_reflns_number_total 8536
_reflns_threshold_expression >2sigma(I)
_cod_data_source_file ic034964dsi20030813_090632_10.cif
_cod_data_source_block aa
_cod_depositor_comments
;
The following automatic conversions were performed:
'_symmetry_cell_setting' value 'Monoclinic' changed to 'monoclinic'
according to '/home/saulius/struct/CIF-dictionaries/cif_core.dic'
dictionary named 'cif_core.dic' version 2.4.1 from 2010-06-29.

Automatic conversion script
Id: cif_fix_enum 1527 2010-12-29 10:47:43Z saulius 

The following automatic conversions were performed:

data name '_atom_site_symetry_multiplicity' was replaced with
'_atom_site_symmetry_multiplicity' as specified in the replacement
file 'data/replacement-values/replacement_tags.lst'.

Automatic conversion script
Id: cif_correct_tags 9268 2022-04-12 08:56:07Z antanas 
;
_cod_original_cell_volume 5120.4(13)
_cod_original_formula_sum 'C42.50 H47.50 Cu F12 N8 O8'
_cod_database_code 4310532

loop_
_symmetry_equiv_pos_as_xyz
'x, y, z'
'-x, y+1/2, -z+1/2'
'-x, -y, -z'
'x, -y-1/2, z-1/2'

loop_
_atom_site_label
_atom_site_type_symbol
_atom_site_fract_x
_atom_site_fract_y
_atom_site_fract_z
_atom_site_U_iso_or_equiv
_atom_site_adp_type
_atom_site_occupancy
_atom_site_symmetry_multiplicity
_atom_site_calc_flag
_atom_site_refinement_flags
_atom_site_disorder_assembly
_atom_site_disorder_group
Cu Cu 0.25586(6) 0.04281(4) 0.27613(5) 0.0513(2) Uani 1 1 d . . .
O1 O 0.2954(3) -0.0436(2) 0.3380(3) 0.0743(14) Uani 1 1 d . . .
C1 C 0.3226(10) -0.1122(5) 0.4363(7) 0.148(5) Uani 1 1 d . . .
F1 F 0.3816(7) -0.1436(3) 0.4067(4) 0.222(3) Uani 1 1 d . . .
F2 F 0.2330(8) -0.1405(3) 0.4106(6) 0.272(5) Uani 1 1 d . . .
F3 F 0.3565(10) -0.1174(3) 0.5052(4) 0.311(6) Uani 1 1 d . . .
C2 C 0.3118(6) -0.0470(4) 0.4067(5) 0.086(3) Uani 1 1 d . . .
C3 C 0.3177(7) -0.0011(4) 0.4591(5) 0.114(4) Uani 1 1 d . . .
H3A H 0.3351 -0.0114 0.5101 0.21(5) Uiso 1 1 calc R . .
C4 C 0.2997(6) 0.0581(4) 0.4403(5) 0.087(3) Uani 1 1 d . . .
C5 C 0.3162(10) 0.1034(6) 0.5059(7) 0.152(5) Uani 1 1 d . . .
F4 F 0.2266(7) 0.1330(3) 0.4977(4) 0.205(3) Uani 1 1 d . . .
F5 F 0.3786(7) 0.1482(4) 0.4965(4) 0.226(4) Uani 1 1 d . . .
F6 F 0.3477(8) 0.0839(4) 0.5716(3) 0.260(5) Uani 1 1 d . . .
O2 O 0.2744(3) 0.0824(2) 0.3769(3) 0.0741(16) Uani 1 1 d . . .
O3 O 0.2434(3) 0.00658(19) 0.1745(2) 0.0606(14) Uani 1 1 d . . .
C6 C 0.1780(6) -0.0207(4) 0.0475(5) 0.088(3) Uani 1 1 d . . .
F7 F 0.2723(4) -0.0435(3) 0.0493(3) 0.146(2) Uani 1 1 d . . .
F8 F 0.1316(6) -0.0022(2) -0.0196(3) 0.166(3) Uani 1 1 d . . .
F9 F 0.1242(4) -0.0690(2) 0.0579(3) 0.138(2) Uani 1 1 d . . .
C7 C 0.1874(5) 0.0244(3) 0.1115(4) 0.062(2) Uani 1 1 d . . .
C8 C 0.1332(6) 0.0770(3) 0.0917(4) 0.074(2) Uani 1 1 d . . .
H8A H 0.0909 0.0816 0.0419 0.11(3) Uiso 1 1 calc R . .
C9 C 0.1381(5) 0.1248(3) 0.1431(4) 0.068(2) Uani 1 1 d . . .
C10 C 0.0686(9) 0.1789(5) 0.1129(6) 0.132(4) Uani 1 1 d . . .
F10 F 0.0078(6) 0.1760(3) 0.0469(4) 0.214(4) Uani 1 1 d . . .
F11 F 0.1262(6) 0.2253(3) 0.1121(5) 0.220(4) Uani 1 1 d . . .
F12 F 0.0133(5) 0.1957(3) 0.1560(4) 0.218(3) Uani 1 1 d . . .
O4 O 0.1921(3) 0.1285(2) 0.2090(3) 0.0676(15) Uani 1 1 d . . .
O01 O 0.5088(4) 0.2444(2) 0.3393(4) 0.114(2) Uani 1 1 d . . .
N1 N 0.6009(4) 0.2280(2) 0.3373(3) 0.0643(18) Uani 1 1 d . . .
C01 C 0.6936(5) 0.2703(3) 0.3567(4) 0.063(2) Uani 1 1 d . . .
C02 C 0.7137(6) 0.2848(4) 0.4411(5) 0.108(3) Uani 1 1 d . . .
H02A H 0.6547 0.3077 0.4480 0.13(3) Uiso 1 1 calc R . .
H02B H 0.7782 0.3078 0.4587 0.11(3) Uiso 1 1 calc R . .
H02C H 0.7206 0.2481 0.4694 0.11(3) Uiso 1 1 calc R . .
C03 C 0.6629(7) 0.3272(3) 0.3115(6) 0.126(4) Uani 1 1 d . . .
H03A H 0.6501 0.3184 0.2586 0.15(4) Uiso 1 1 calc R . .
H03B H 0.7198 0.3559 0.3271 0.07(2) Uiso 1 1 calc R . .
H03C H 0.5991 0.3434 0.3200 0.16(3) Uiso 1 1 calc R . .
C04 C 0.7828(5) 0.2334(3) 0.3390(4) 0.054(2) Uani 1 1 d . . .
C05 C 0.8853(6) 0.2300(3) 0.4009(5) 0.110(4) Uani 1 1 d . . .
H05A H 0.9359 0.2064 0.3842 0.06(2) Uiso 1 1 calc R . .
H05B H 0.8728 0.2115 0.4448 0.16(4) Uiso 1 1 calc R . .
H05C H 0.9131 0.2698 0.4136 0.10(2) Uiso 1 1 calc R . .
C06 C 0.8056(7) 0.2499(4) 0.2644(5) 0.104(3) Uani 1 1 d . . .
H06A H 0.8622 0.2250 0.2576 0.15(4) Uiso 1 1 calc R . .
H06B H 0.8265 0.2913 0.2658 0.20(4) Uiso 1 1 calc R . .
H06C H 0.7424 0.2437 0.2231 0.15(3) Uiso 1 1 calc R . .
N2 N 0.7330(4) 0.1722(2) 0.3280(3) 0.0519(16) Uani 1 1 d . . .
O02 O 0.7845(3) 0.12633(19) 0.3163(3) 0.0804(16) Uani 1 1 d . . .
C07 C 0.6289(5) 0.1718(3) 0.3226(3) 0.0452(18) Uani 1 1 d . . .
C08 C 0.5583(4) 0.1223(2) 0.3093(3) 0.0440(18) Uani 1 1 d . . .
C09 C 0.4509(5) 0.1198(3) 0.3057(4) 0.054(2) Uani 1 1 d . . .
H09A H 0.4117 0.1525 0.3144 0.042(16) Uiso 1 1 calc R . .
N3 N 0.4108(3) 0.0653(2) 0.2883(3) 0.0470(15) Uani 1 1 d . . .
N4 N 0.4914(4) 0.0317(2) 0.2782(3) 0.0461(14) Uani 1 1 d . . .
C010 C 0.4799(5) -0.0331(3) 0.2583(4) 0.068(2) Uani 1 1 d . . .
H01A H 0.4076 -0.0455 0.2525 0.23(4) Uiso 1 1 calc R . .
H01B H 0.5275 -0.0561 0.2979 0.24(5) Uiso 1 1 calc R . .
H01C H 0.4971 -0.0395 0.2115 0.20(4) Uiso 1 1 calc R . .
C011 C 0.5803(5) 0.0646(3) 0.2905(3) 0.0494(19) Uani 1 1 d . . .
H01D H 0.6460 0.0509 0.2869 0.047(16) Uiso 1 1 calc R . .
O03 O -0.0168(4) -0.1463(2) 0.1615(4) 0.123(2) Uani 1 1 d . . .
N5 N -0.1061(4) -0.1326(2) 0.1719(3) 0.0664(18) Uani 1 1 d . . .
C012 C -0.2002(5) -0.1715(3) 0.1451(4) 0.058(2) Uani 1 1 d . . .
C013 C -0.2264(8) -0.1689(6) 0.0590(5) 0.147(5) Uani 1 1 d . . .
H01E H -0.1719 -0.1896 0.0431 0.29(6) Uiso 1 1 calc R . .
H01F H -0.2295 -0.1277 0.0430 0.19(4) Uiso 1 1 calc R . .
H01G H -0.2942 -0.1878 0.0368 0.23(5) Uiso 1 1 calc R . .
C014 C -0.1745(7) -0.2342(3) 0.1689(7) 0.162(5) Uani 1 1 d . . .
H01H H -0.1579 -0.2370 0.2231 0.16(4) Uiso 1 1 calc R . .
H01I H -0.1140 -0.2472 0.1531 0.11(3) Uiso 1 1 calc R . .
H01J H -0.2348 -0.2594 0.1459 0.11(3) Uiso 1 1 calc R . .
C015 C -0.2828(5) -0.1399(3) 0.1763(4) 0.054(2) Uani 1 1 d . . .
C016 C -0.2987(7) -0.1690(3) 0.2470(4) 0.097(3) Uani 1 1 d . . .
H01K H -0.3512 -0.1469 0.2633 0.12(3) Uiso 1 1 calc R . .
H01L H -0.2323 -0.1690 0.2865 0.10(3) Uiso 1 1 calc R . .
H01M H -0.3227 -0.2097 0.2357 0.11(3) Uiso 1 1 calc R . .
C017 C -0.3896(5) -0.1289(3) 0.1212(5) 0.085(3) Uani 1 1 d . . .
H01N H -0.3804 -0.1111 0.0760 0.049(19) Uiso 1 1 calc R . .
H01O H -0.4301 -0.1023 0.1434 0.09(2) Uiso 1 1 calc R . .
H01P H -0.4269 -0.1664 0.1088 0.13(3) Uiso 1 1 calc R . .
N6 N -0.2276(4) -0.0810(2) 0.2027(3) 0.0564(16) Uani 1 1 d . . .
O04 O -0.2753(3) -0.0387(2) 0.2275(3) 0.0911(17) Uani 1 1 d . . .
C018 C -0.1270(5) -0.0808(3) 0.2018(4) 0.0512(19) Uani 1 1 d . . .
C019 C -0.0529(4) -0.0326(3) 0.2267(4) 0.0516(19) Uani 1 1 d . . .
C020 C 0.0562(5) -0.0312(3) 0.2346(4) 0.061(2) Uani 1 1 d . . .
H02D H 0.0938 -0.0626 0.2207 0.11(3) Uiso 1 1 calc R . .
N7 N 0.1002(4) 0.0201(2) 0.2641(3) 0.0547(16) Uani 1 1 d . . .
N8 N 0.0194(4) 0.0519(2) 0.2769(3) 0.0623(17) Uani 1 1 d . . .
C021 C 0.0351(5) 0.1098(3) 0.3157(5) 0.092(3) Uani 1 1 d . . .
H02E H -0.0325 0.1249 0.3187 0.07(2) Uiso 1 1 calc R . .
H02F H 0.0657 0.1378 0.2880 0.14(3) Uiso 1 1 calc R . .
H02G H 0.0824 0.1049 0.3659 0.12(3) Uiso 1 1 calc R . .
C022 C -0.0717(5) 0.0215(3) 0.2571(4) 0.060(2) Uani 1 1 d . . .
H02H H -0.1367 0.0343 0.2628 0.030(14) Uiso 1 1 calc R . .
C1A C 0.4326(13) 0.2219(6) 0.1258(7) 0.255(9) Uani 1 1 d . . .
H1AA H 0.3636 0.2125 0.1316 0.46(10) Uiso 1 1 calc R . .
H1AB H 0.4244 0.2490 0.0838 0.32(6) Uiso 1 1 calc R . .
H1AC H 0.4757 0.2406 0.1713 0.42(8) Uiso 1 1 calc R . .
C2A C 0.4823(12) 0.1689(6) 0.1122(6) 0.172(6) Uani 1 1 d . . .
C3A C 0.5851(10) 0.1779(7) 0.1015(7) 0.183(6) Uani 1 1 d . . .
H3AA H 0.6142 0.2159 0.0999 0.17(4) Uiso 1 1 calc R . .
C4A C 0.6387(14) 0.1249(7) 0.0936(8) 0.205(7) Uani 1 1 d . . .
H4AA H 0.7074 0.1282 0.0887 0.34(8) Uiso 1 1 calc R . .
C5A C 0.5980(13) 0.0703(8) 0.0929(7) 0.199(7) Uani 1 1 d . . .
H5AA H 0.6388 0.0362 0.0915 0.32(8) Uiso 1 1 calc R . .
C6A C 0.4972(12) 0.0656(7) 0.0940(6) 0.182(7) Uani 1 1 d . . .
H6AA H 0.4630 0.0286 0.0831 0.36(8) Uiso 1 1 calc R . .
C7A C 0.4400(4) 0.1147(2) 0.1113(4) 0.128(4) Uani 1 1 d . . .
H7AA H 0.3750 0.1092 0.1217 0.19(4) Uiso 1 1 calc R . .
C11A C -0.0922(4) 0.0020(2) 0.4424(4) 0.232(7) Uani 1 1 d RD . .
H11 H -0.1566 0.0032 0.4011 0.31(6) Uiso 1 1 d R . .
C10A C -0.0633(4) 0.0512(2) 0.4906(4) 0.310(7) Uani 1 1 d RD . .
H10 H -0.1079 0.0863 0.4826 0.40(7) Uiso 1 1 d R . .
C9A C 0.0300(4) 0.0494(2) 0.5504(4) 0.324(12) Uani 1 1 d RD . .
C8A C 0.0556(4) 0.1087(2) 0.5689(4) 0.33(2) Uani 0.50 1 d PR . .
H81 H -0.0078 0.1329 0.5530 0.13(6) Uiso 0.50 1 d PR . .
H82 H 0.0857 0.1123 0.6228 0.16(8) Uiso 0.50 1 d PR . .
H83 H 0.1066 0.1223 0.5439 2(2) Uiso 0.50 1 d PR . .

loop_
_atom_site_aniso_label
_atom_site_aniso_U_11
_atom_site_aniso_U_22
_atom_site_aniso_U_33
_atom_site_aniso_U_23
_atom_site_aniso_U_13
_atom_site_aniso_U_12
Cu 0.0375(4) 0.0490(4) 0.0697(5) -0.0097(5) 0.0190(3) -0.0071(4)
O1 0.067(3) 0.081(3) 0.085(3) 0.008(3) 0.039(3) 0.003(3)
C1 0.187(11) 0.112(9) 0.158(10) 0.019(8) 0.068(9) 0.041(8)
F1 0.296(8) 0.174(6) 0.217(7) 0.066(5) 0.105(6) 0.119(6)
F2 0.289(10) 0.145(6) 0.395(12) 0.098(7) 0.119(9) -0.017(7)
F3 0.659(18) 0.166(6) 0.072(4) 0.055(5) 0.045(7) 0.075(9)
C2 0.090(5) 0.091(6) 0.089(6) 0.022(6) 0.046(5) 0.015(5)
C3 0.150(8) 0.120(8) 0.072(7) 0.001(6) 0.028(6) 0.019(7)
C4 0.066(5) 0.112(7) 0.093(6) -0.024(6) 0.039(4) -0.018(5)
C5 0.162(10) 0.157(11) 0.133(10) -0.040(9) 0.037(9) -0.033(9)
F4 0.251(7) 0.218(7) 0.165(6) -0.092(5) 0.088(6) -0.002(6)
F5 0.266(8) 0.256(8) 0.154(6) -0.112(6) 0.059(5) -0.127(7)
F6 0.437(12) 0.239(8) 0.062(4) -0.037(5) 0.004(6) 0.077(8)
O2 0.073(3) 0.086(4) 0.076(4) -0.017(3) 0.042(3) -0.018(3)
O3 0.046(3) 0.069(3) 0.067(3) 0.009(3) 0.016(2) 0.006(2)
C6 0.084(6) 0.081(6) 0.103(7) -0.016(5) 0.031(5) -0.006(5)
F7 0.125(4) 0.171(5) 0.153(4) -0.073(4) 0.058(3) 0.013(4)
F8 0.280(7) 0.121(4) 0.074(4) -0.018(4) 0.011(4) 0.047(5)
F9 0.151(5) 0.093(4) 0.165(5) -0.050(3) 0.037(4) -0.031(3)
C7 0.047(4) 0.066(5) 0.072(5) -0.013(4) 0.014(4) -0.018(4)
C8 0.083(5) 0.072(5) 0.057(5) -0.014(4) 0.004(4) -0.007(5)
C9 0.054(4) 0.072(5) 0.070(6) 0.006(5) 0.005(4) 0.004(4)
C10 0.126(9) 0.099(8) 0.139(9) -0.011(7) -0.014(7) 0.032(7)
F10 0.251(7) 0.129(5) 0.165(6) -0.037(4) -0.094(5) 0.111(5)
F11 0.234(8) 0.082(4) 0.317(10) 0.032(5) 0.034(7) 0.028(5)
F12 0.224(6) 0.256(7) 0.199(6) 0.051(5) 0.101(5) 0.170(5)
O4 0.056(3) 0.075(3) 0.065(3) -0.010(3) 0.006(3) -0.007(3)
O01 0.053(3) 0.054(3) 0.239(6) -0.037(4) 0.045(4) 0.009(3)
N1 0.039(3) 0.042(3) 0.111(5) -0.017(3) 0.021(3) 0.001(3)
C01 0.050(4) 0.031(4) 0.109(6) -0.008(4) 0.026(4) -0.005(3)
C02 0.096(6) 0.118(7) 0.122(7) -0.054(6) 0.052(5) -0.023(6)
C03 0.107(7) 0.058(5) 0.224(11) 0.036(6) 0.064(7) 0.008(5)
C04 0.049(4) 0.041(4) 0.073(5) -0.007(4) 0.017(4) -0.006(3)
C05 0.058(5) 0.066(5) 0.178(9) -0.054(6) -0.012(6) 0.001(5)
C06 0.125(7) 0.088(6) 0.109(7) -0.006(5) 0.051(6) -0.036(6)
N2 0.038(3) 0.035(3) 0.081(4) -0.006(3) 0.016(3) -0.006(3)
O02 0.043(2) 0.049(3) 0.159(5) -0.032(3) 0.045(3) 0.000(2)
C07 0.041(3) 0.038(4) 0.059(4) -0.002(3) 0.018(3) 0.005(3)
C08 0.034(3) 0.024(3) 0.071(5) -0.004(3) 0.011(3) -0.005(3)
C09 0.046(4) 0.047(4) 0.075(5) 0.001(4) 0.024(3) 0.006(3)
N3 0.031(3) 0.039(3) 0.072(4) -0.013(3) 0.016(3) -0.009(2)
N4 0.040(3) 0.039(3) 0.064(3) -0.005(3) 0.022(3) -0.009(3)
C010 0.061(4) 0.038(4) 0.112(6) -0.029(4) 0.034(4) -0.007(4)
C011 0.035(3) 0.044(4) 0.066(5) 0.003(3) 0.009(3) 0.000(3)
O03 0.067(3) 0.082(4) 0.236(6) -0.069(4) 0.070(4) -0.018(3)
N5 0.049(3) 0.044(3) 0.111(5) -0.021(3) 0.030(3) -0.006(3)
C012 0.059(4) 0.038(4) 0.078(5) -0.009(4) 0.019(4) -0.010(3)
C013 0.106(8) 0.214(12) 0.122(9) -0.061(9) 0.033(7) -0.011(8)
C014 0.133(7) 0.050(6) 0.356(15) 0.006(7) 0.154(8) 0.009(6)
C015 0.044(4) 0.044(4) 0.076(5) 0.002(4) 0.018(4) -0.013(3)
C016 0.130(7) 0.076(6) 0.100(6) 0.001(5) 0.058(6) -0.020(5)
C017 0.076(5) 0.071(5) 0.101(7) -0.014(5) 0.015(5) -0.001(5)
N6 0.037(3) 0.039(3) 0.096(4) -0.005(3) 0.025(3) -0.002(3)
O04 0.056(3) 0.060(3) 0.170(5) -0.042(3) 0.054(3) -0.016(3)
C018 0.039(4) 0.047(4) 0.071(5) -0.008(4) 0.020(3) 0.001(3)
C019 0.039(3) 0.043(4) 0.081(5) -0.016(4) 0.030(3) -0.007(3)
C020 0.046(4) 0.057(5) 0.081(5) -0.018(4) 0.020(4) -0.004(4)
N7 0.032(3) 0.048(3) 0.083(4) -0.022(3) 0.016(3) -0.016(3)
N8 0.041(3) 0.049(3) 0.106(4) -0.030(3) 0.036(3) -0.005(3)
C021 0.053(4) 0.066(5) 0.173(8) -0.051(5) 0.055(5) -0.007(4)
C022 0.029(3) 0.067(5) 0.089(5) -0.019(4) 0.023(3) -0.006(3)
C1A 0.35(2) 0.203(14) 0.124(11) -0.039(11) -0.082(11) 0.128(14)
C2A 0.253(15) 0.148(11) 0.064(7) 0.031(8) -0.035(9) -0.011(11)
C3A 0.177(11) 0.239(15) 0.129(10) 0.010(10) 0.038(9) -0.110(11)
C4A 0.251(15) 0.215(16) 0.175(12) 0.048(12) 0.099(11) -0.054(14)
C5A 0.232(16) 0.237(17) 0.115(10) 0.060(11) 0.027(11) 0.039(15)
C6A 0.231(16) 0.203(14) 0.075(8) 0.007(9) -0.016(10) -0.042(14)
C7A 0.148(10) 0.145(10) 0.083(8) 0.029(8) 0.017(7) -0.032(8)
C11A 0.175(11) 0.325(16) 0.209(12) 0.190(11) 0.078(10) 0.101(11)
C10A 0.505(17) 0.140(11) 0.451(17) -0.020(12) 0.402(14) -0.047(13)
C9A 0.166(12) 0.59(3) 0.208(15) 0.181(18) 0.041(11) -0.156(17)
C8A 0.52(6) 0.22(3) 0.20(3) 0.06(3) 0.03(4) 0.03(4)

loop_
_atom_type_symbol
_atom_type_description
_atom_type_scat_dispersion_real
_atom_type_scat_dispersion_imag
_atom_type_scat_source
C C 0.0033 0.0016 'International Tables Vol C Tables 4.2.6.8 and 6.1.1.4'
H H 0.0000 0.0000 'International Tables Vol C Tables 4.2.6.8 and 6.1.1.4'
N N 0.0061 0.0033 'International Tables Vol C Tables 4.2.6.8 and 6.1.1.4'
O O 0.0106 0.0060 'International Tables Vol C Tables 4.2.6.8 and 6.1.1.4'
F F 0.0171 0.0103 'International Tables Vol C Tables 4.2.6.8 and 6.1.1.4'
Cu Cu 0.3201 1.2651 'International Tables Vol C Tables 4.2.6.8 and 6.1.1.4'

loop_
_geom_angle_atom_site_label_1
_geom_angle_atom_site_label_2
_geom_angle_atom_site_label_3
_geom_angle
_geom_angle_site_symmetry_1
_geom_angle_site_symmetry_3
_geom_angle_publ_flag
O3 Cu O2 176.76(18) . . ?
O3 Cu N3 90.87(18) . . ?
O2 Cu N3 86.33(19) . . ?
O3 Cu N7 89.21(19) . . ?
O2 Cu N7 93.6(2) . . ?
N3 Cu N7 179.9(2) . . ?
O3 Cu O1 94.36(18) . . ?
O2 Cu O1 87.51(19) . . ?
N3 Cu O1 94.49(17) . . ?
N7 Cu O1 85.39(18) . . ?
O3 Cu O4 84.92(17) . . ?
O2 Cu O4 93.58(18) . . ?
N3 Cu O4 92.96(17) . . ?
N7 Cu O4 87.16(18) . . ?
O1 Cu O4 172.53(15) . . ?
C2 O1 Cu 122.2(5) . . ?
F3 C1 F1 107.9(11) . . ?
F3 C1 F2 110.7(12) . . ?
F1 C1 F2 99.9(10) . . ?
F3 C1 C2 115.1(10) . . ?
F1 C1 C2 111.8(10) . . ?
F2 C1 C2 110.3(9) . . ?
O1 C2 C3 128.8(9) . . ?
O1 C2 C1 113.4(9) . . ?
C3 C2 C1 117.7(8) . . ?
C4 C3 C2 124.3(9) . . ?
O2 C4 C3 129.6(8) . . ?
O2 C4 C5 113.0(9) . . ?
C3 C4 C5 117.3(9) . . ?
F6 C5 F4 108.9(12) . . ?
F6 C5 F5 110.2(10) . . ?
F4 C5 F5 99.7(10) . . ?
F6 C5 C4 118.0(11) . . ?
F4 C5 C4 108.5(9) . . ?
F5 C5 C4 110.0(10) . . ?
C4 O2 Cu 127.4(6) . . ?
C7 O3 Cu 127.8(5) . . ?
F8 C6 F7 109.1(8) . . ?
F8 C6 F9 106.0(7) . . ?
F7 C6 F9 102.3(7) . . ?
F8 C6 C7 116.5(7) . . ?
F7 C6 C7 111.3(6) . . ?
F9 C6 C7 110.5(7) . . ?
O3 C7 C8 130.0(7) . . ?
O3 C7 C6 114.0(6) . . ?
C8 C7 C6 115.9(7) . . ?
C7 C8 C9 123.2(7) . . ?
O4 C9 C8 128.3(7) . . ?
O4 C9 C10 115.3(7) . . ?
C8 C9 C10 116.4(7) . . ?
F12 C10 F10 107.8(9) . . ?
F12 C10 F11 102.3(9) . . ?
F10 C10 F11 104.1(10) . . ?
F12 C10 C9 113.1(10) . . ?
F10 C10 C9 117.6(9) . . ?
F11 C10 C9 110.5(9) . . ?
C9 O4 Cu 119.8(5) . . ?
O01 N1 C07 125.8(5) . . ?
O01 N1 C01 121.6(5) . . ?
C07 N1 C01 112.5(5) . . ?
N1 C01 C03 109.1(6) . . ?
N1 C01 C02 105.5(6) . . ?
C03 C01 C02 109.0(7) . . ?
N1 C01 C04 103.0(5) . . ?
C03 C01 C04 115.5(7) . . ?
C02 C01 C04 114.0(6) . . ?
N2 C04 C05 108.5(5) . . ?
N2 C04 C06 106.5(6) . . ?
C05 C04 C06 109.6(7) . . ?
N2 C04 C01 100.9(5) . . ?
C05 C04 C01 115.8(6) . . ?
C06 C04 C01 114.6(6) . . ?
O02 N2 C07 124.0(5) . . ?
O02 N2 C04 121.4(5) . . ?
C07 N2 C04 114.2(5) . . ?
N2 C07 N1 107.9(5) . . ?
N2 C07 C08 128.2(5) . . ?
N1 C07 C08 123.7(5) . . ?
C011 C08 C09 103.3(5) . . ?
C011 C08 C07 126.6(5) . . ?
C09 C08 C07 129.9(6) . . ?
N3 C09 C08 112.0(6) . . ?
C09 N3 N4 105.7(5) . . ?
C09 N3 Cu 124.4(4) . . ?
N4 N3 Cu 129.9(4) . . ?
C011 N4 N3 110.5(5) . . ?
C011 N4 C010 126.5(5) . . ?
N3 N4 C010 123.0(5) . . ?
N4 C011 C08 108.5(5) . . ?
O03 N5 C018 124.9(5) . . ?
O03 N5 C012 121.6(5) . . ?
C018 N5 C012 113.3(5) . . ?
N5 C012 C014 111.1(6) . . ?
N5 C012 C013 104.2(6) . . ?
C014 C012 C013 108.0(8) . . ?
N5 C012 C015 102.4(5) . . ?
C014 C012 C015 116.7(7) . . ?
C013 C012 C015 113.6(6) . . ?
C017 C015 N6 110.2(5) . . ?
C017 C015 C012 116.3(6) . . ?
N6 C015 C012 101.4(5) . . ?
C017 C015 C016 108.8(6) . . ?
N6 C015 C016 105.3(6) . . ?
C012 C015 C016 114.1(6) . . ?
O04 N6 C018 126.1(5) . . ?
O04 N6 C015 121.2(5) . . ?
C018 N6 C015 112.6(5) . . ?
N6 C018 N5 108.9(5) . . ?
N6 C018 C019 125.7(6) . . ?
N5 C018 C019 125.4(6) . . ?
C022 C019 C020 103.5(5) . . ?
C022 C019 C018 127.1(6) . . ?
C020 C019 C018 129.0(6) . . ?
N7 C020 C019 111.9(6) . . ?
C020 N7 N8 104.8(5) . . ?
C020 N7 Cu 124.0(4) . . ?
N8 N7 Cu 131.0(4) . . ?
C022 N8 N7 111.7(5) . . ?
C022 N8 C021 125.1(5) . . ?
N7 N8 C021 122.9(5) . . ?
N8 C022 C019 107.9(5) . . ?
C7A C2A C1A 123.7(15) . . ?
C7A C2A C3A 122.1(13) . . ?
C1A C2A C3A 114.1(14) . . ?
C4A C3A C2A 114.4(14) . . ?
C5A C4A C3A 124.3(18) . . ?
C6A C5A C4A 118.0(19) . . ?
C5A C6A C7A 122.3(15) . . ?
C2A C7A C6A 117.6(11) . . ?
C10A C11A C9A 122.9(5) . 3_556 ?
C11A C10A C9A 120.0 . . ?
C8A C9A C10A 105.3 . . ?
C8A C9A C11A 132.2(5) . 3_556 ?
C10A C9A C11A 117.1(5) . 3_556 ?

loop_
_geom_bond_atom_site_label_1
_geom_bond_atom_site_label_2
_geom_bond_distance
_geom_bond_site_symmetry_2
_geom_bond_publ_flag
Cu O3 1.999(4) . ?
Cu O2 2.004(5) . ?
Cu N3 2.033(4) . ?
Cu N7 2.045(5) . ?
Cu O1 2.217(5) . ?
Cu O4 2.294(5) . ?
O1 C2 1.223(8) . ?
C1 F3 1.223(12) . ?
C1 F1 1.271(12) . ?
C1 F2 1.293(13) . ?
C1 C2 1.540(13) . ?
C2 C3 1.391(11) . ?
C3 C4 1.362(11) . ?
C4 O2 1.243(9) . ?
C4 C5 1.540(13) . ?
C5 F6 1.238(12) . ?
C5 F4 1.313(13) . ?
C5 F5 1.330(13) . ?
O3 C7 1.246(7) . ?
C6 F8 1.279(9) . ?
C6 F7 1.323(9) . ?
C6 F9 1.328(9) . ?
C6 C7 1.524(10) . ?
C7 C8 1.362(9) . ?
C8 C9 1.414(9) . ?
C9 O4 1.220(7) . ?
C9 C10 1.514(11) . ?
C10 F12 1.271(12) . ?
C10 F10 1.249(10) . ?
C10 F11 1.278(12) . ?
O01 N1 1.267(6) . ?
N1 C07 1.351(7) . ?
N1 C01 1.494(7) . ?
C01 C03 1.503(9) . ?
C01 C02 1.533(10) . ?
C01 C04 1.535(9) . ?
C04 N2 1.497(7) . ?
C04 C05 1.491(9) . ?
C04 C06 1.530(10) . ?
N2 O02 1.274(6) . ?
N2 C07 1.334(7) . ?
C07 C08 1.413(7) . ?
C08 C011 1.381(8) . ?
C08 C09 1.385(8) . ?
C09 N3 1.322(7) . ?
N3 N4 1.345(6) . ?
N4 C011 1.336(7) . ?
N4 C010 1.484(7) . ?
O03 N5 1.272(6) . ?
N5 C018 1.336(7) . ?
N5 C012 1.468(7) . ?
C012 C014 1.473(9) . ?
C012 C013 1.523(11) . ?
C012 C015 1.529(9) . ?
C015 C017 1.491(8) . ?
C015 N6 1.506(7) . ?
C015 C016 1.520(9) . ?
N6 O04 1.282(6) . ?
N6 C018 1.318(7) . ?
C018 C019 1.429(8) . ?
C019 C022 1.378(8) . ?
C019 C020 1.391(8) . ?
C020 N7 1.323(7) . ?
N7 N8 1.345(6) . ?
N8 C022 1.326(7) . ?
N8 C021 1.459(8) . ?
C1A C2A 1.402(16) . ?
C2A C7A 1.324(13) . ?
C2A C3A 1.426(18) . ?
C3A C4A 1.401(19) . ?
C4A C5A 1.324(19) . ?
C5A C6A 1.326(19) . ?
C6A C7A 1.409(16) . ?
C11A C10A 1.3900 . ?
C11A C9A 1.387(9) 3_556 ?
C10A C9A 1.3901 . ?
C9A C8A 1.3793 . ?
C9A C11A 1.387(9) 3_556 ?
